data_2221510
loop_
_publ_author_name
'Gao, Weiping'
'Zhou, Yanhong'
'Zhang, Hong'

_publ_section_title
;Di-\m-bromido-tris(triphenylphosphine)-1\k<i>P</i>,2\k^2^<i>P</i>-disilver(I)
 tetrahydrofuran 0.85-solvate
;
_journal_coeditor_code SU2091
_journal_issue 4
_journal_name_full 'Acta Crystallographica Section E'
_journal_page_first m441
_journal_paper_doi 10.1107/S1600536809010241
_journal_volume 65
_journal_year 2009
_chemical_formula_iupac '[Ag2 Br2 (C18 H15 P)3], 0.85C4 H8O'
_chemical_formula_moiety 'C54 H45 Ag2 Br2 P3, 0.85(C4 H8 O)'
_chemical_formula_sum 'C57.4 H51.8 Ag2 Br2 O0.85 P3'
_chemical_formula_weight 1223.66
_chemical_name_systematic
;
Di-\m-bromido-tris(triphenylphosphine)-1\k<i>P</i>,2\k^2^<i>P</i>-disilver(I)
tetrahydrofuran 0.85-solvate
;
_space_group_IT_number 14
_symmetry_cell_setting monoclinic
_symmetry_space_group_name_Hall '-P 2ybc'
_symmetry_space_group_name_H-M 'P 1 21/c 1'
_atom_sites_solution_hydrogens geom
_atom_sites_solution_primary direct
_atom_sites_solution_secondary difmap
_audit_creation_method SHELXL-97
_cell_angle_alpha 90.00
_cell_angle_beta 111.8960(10)
_cell_angle_gamma 90.00
_cell_formula_units_Z 4
_cell_length_a 16.2386(19)
_cell_length_b 19.4575(17)
_cell_length_c 18.3069(18)
_cell_measurement_reflns_used 6309
_cell_measurement_temperature 293(2)
_cell_measurement_theta_max 27.4835
_cell_measurement_theta_min 3.0539
_cell_volume 5367.0(9)
_computing_cell_refinement 'CrystalClear (Rigaku, 2002)'
_computing_data_collection 'CrystalClear (Rigaku, 2002)'
_computing_data_reduction 'CrystalClear (Rigaku, 2002)'
_computing_molecular_graphics 'SHELXTL (Sheldrick, 2008)'
_computing_publication_material 'SHELXTL (Sheldrick, 2008)'
_computing_structure_refinement 'SHELXL97 (Sheldrick, 2008)'
_computing_structure_solution 'SHELXS97 (Sheldrick, 2008)'
_diffrn_ambient_temperature 293(2)
_diffrn_measured_fraction_theta_full 0.997
_diffrn_measured_fraction_theta_max 0.997
_diffrn_measurement_device_type 'Rigaku Mercury CCD'
_diffrn_measurement_method \w
_diffrn_radiation_monochromator graphite
_diffrn_radiation_source 'rotating-anode generator'
_diffrn_radiation_type MoK\a
_diffrn_radiation_wavelength 0.71073
_diffrn_reflns_av_R_equivalents 0.0951
_diffrn_reflns_av_sigmaI/netI 0.1433
_diffrn_reflns_limit_h_max 19
_diffrn_reflns_limit_h_min -18
_diffrn_reflns_limit_k_max 22
_diffrn_reflns_limit_k_min -23
_diffrn_reflns_limit_l_max 21
_diffrn_reflns_limit_l_min -22
_diffrn_reflns_number 36137
_diffrn_reflns_theta_full 25.35
_diffrn_reflns_theta_max 25.35
_diffrn_reflns_theta_min 3.05
_diffrn_standards_decay_% 0
_diffrn_standards_number 0
_exptl_absorpt_coefficient_mu 2.345
_exptl_absorpt_correction_T_max 0.829
_exptl_absorpt_correction_T_min 0.721
_exptl_absorpt_correction_type multi-scan
_exptl_absorpt_process_details '(SPHERE in CrystalClear; Rigaku, 2002)'
_exptl_crystal_colour Colorless
_exptl_crystal_density_diffrn 1.514
_exptl_crystal_density_method 'not measured'
_exptl_crystal_description Prism
_exptl_crystal_F_000 2448
_exptl_crystal_size_max 0.4000
_exptl_crystal_size_mid 0.1200
_exptl_crystal_size_min 0.0800
_refine_diff_density_max 0.373
_refine_diff_density_min -0.412
_refine_ls_extinction_method none
_refine_ls_goodness_of_fit_ref 0.996
_refine_ls_hydrogen_treatment constr
_refine_ls_matrix_type full
_refine_ls_number_parameters 596
_refine_ls_number_reflns 9804
_refine_ls_number_restraints 0
_refine_ls_restrained_S_all 0.996
_refine_ls_R_factor_all 0.1793
_refine_ls_R_factor_gt 0.0764
_refine_ls_shift/su_max 0.018
_refine_ls_shift/su_mean 0.001
_refine_ls_structure_factor_coef Fsqd
_refine_ls_weighting_details 'calc w=1/[\s^2^(Fo^2^)+(0.016P)^2^] where P=(Fo^2^+2Fc^2^)/3'
_refine_ls_weighting_scheme calc
_refine_ls_wR_factor_gt 0.0862
_refine_ls_wR_factor_ref 0.1147
_reflns_number_gt 4750
_reflns_number_total 9804
_reflns_threshold_expression I>2\s(I)
_cod_data_source_file su2091.cif
_cod_data_source_block I
_cod_depositor_comments
;
The following automatic conversions were performed:
'_symmetry_cell_setting' value 'Monoclinic' changed to 'monoclinic'
according to '/home/saulius/struct/CIF-dictionaries/cif_core.dic'
dictionary named 'cif_core.dic' version 2.4.1 from
2010-06-29.

'_exptl_absorpt_correction_type' value 'Multi-scan' changed
to 'multi-scan' according to
'/home/saulius/struct/CIF-dictionaries/cif_core.dic' dictionary named
'cif_core.dic' version 2.4.1 from 2010-06-29.

Automatic conversion script
Id: cif_fix_enum 1527 2010-12-29 10:47:43Z saulius 

The following automatic conversions were performed:

'_symmetry_cell_setting' value 'Monoclinic' changed to 'monoclinic'
according to /home/saulius/struct/CIF-dictionaries/cif_core.dic
dictionary named 'cif_core.dic' version 2.4.1 from
2010-06-29.

'_exptl_absorpt_correction_type' value 'Multi-scan'
changed to 'multi-scan' according to
/home/saulius/struct/CIF-dictionaries/cif_core.dic dictionary named
'cif_core.dic' version 2.4.1 from 2010-06-29.

Automatic conversion script
Id: cif_fix_values 1715 2011-07-08 13:25:40Z adriana 
;
_cod_original_sg_symbol_H-M 'P 21/c'
_cod_original_formula_sum 'C57.40 H51.80 Ag2 Br2 O0.85 P3'
_cod_database_code 2221510
_cod_database_fobs_code 2221510

loop_
_symmetry_equiv_pos_as_xyz
'x, y, z'
'-x, y+1/2, -z+1/2'
'-x, -y, -z'
'x, -y-1/2, z-1/2'

loop_
_atom_site_type_symbol
_atom_site_label
_atom_site_fract_x
_atom_site_fract_y
_atom_site_fract_z
_atom_site_U_iso_or_equiv
_atom_site_adp_type
_atom_site_calc_flag
_atom_site_refinement_flags
_atom_site_occupancy
_atom_site_disorder_assembly
_atom_site_disorder_group
Ag Ag1 0.172104(16) 0.430186(13) 0.311968(13) 0.05624(9) Uani d . 1 . .
Ag Ag2 0.309939(18) 0.449839(16) 0.211990(14) 0.08013(12) Uani d . 1 . .
Br Br1 0.23309(2) 0.549632(18) 0.258758(19) 0.06869(13) Uani d . 1 . .
Br Br2 0.26760(2) 0.335663(19) 0.264353(19) 0.07471(14) Uani d . 1 . .
P P1 0.01808(6) 0.41825(4) 0.21950(4) 0.0519(3) Uani d . 1 . .
P P2 0.22977(5) 0.44191(4) 0.45510(4) 0.0485(3) Uani d . 1 . .
P P3 0.38713(6) 0.46569(5) 0.12429(5) 0.0626(3) Uani d . 1 . .
C C101 0.00382(19) 0.40749(14) 0.11612(15) 0.0508(11) Uani d . 1 . .
C C102 -0.0673(2) 0.37370(17) 0.06109(16) 0.0826(15) Uani d . 1 . .
H H10A -0.1113 0.3545 0.0758 0.099 Uiso calc R 1 . .
C C103 -0.0727(2) 0.36858(18) -0.01647(17) 0.0834(15) Uani d . 1 . .
H H10B -0.1214 0.3472 -0.0540 0.100 Uiso calc R 1 . .
C C104 -0.0071(2) 0.39468(16) -0.03775(16) 0.0739(14) Uani d . 1 . .
H H10G -0.0113 0.3909 -0.0896 0.089 Uiso calc R 1 . .
C C105 0.0644(2) 0.42627(16) 0.01636(16) 0.0736(13) Uani d . 1 . .
H H10F 0.1095 0.4434 0.0018 0.088 Uiso calc R 1 . .
C C106 0.06945(18) 0.43261(15) 0.09268(14) 0.0571(12) Uani d . 1 . .
H H10C 0.1184 0.4544 0.1294 0.068 Uiso calc R 1 . .
C C107 -0.04536(17) 0.49553(14) 0.22217(14) 0.0456(10) Uani d . 1 . .
C C108 -0.1150(2) 0.52007(16) 0.15705(16) 0.0712(13) Uani d . 1 . .
H H10D -0.1318 0.4967 0.1094 0.085 Uiso calc R 1 . .
C C109 -0.1594(2) 0.57895(17) 0.16262(17) 0.0831(15) Uani d . 1 . .
H H10E -0.2060 0.5953 0.1188 0.100 Uiso calc R 1 . .
C C110 -0.1347(2) 0.61364(16) 0.23307(17) 0.0751(13) Uani d . 1 . .
H H11A -0.1646 0.6535 0.2367 0.090 Uiso calc R 1 . .
C C111 -0.0673(2) 0.58987(16) 0.29710(18) 0.0751(14) Uani d . 1 . .
H H11B -0.0515 0.6129 0.3449 0.090 Uiso calc R 1 . .
C C112 -0.0221(2) 0.53159(15) 0.29149(15) 0.0649(13) Uani d . 1 . .
H H11C 0.0252 0.5163 0.3355 0.078 Uiso calc R 1 . .
C C113 -0.04710(18) 0.34765(15) 0.23595(15) 0.0516(11) Uani d . 1 . .
C C114 -0.0173(2) 0.28130(16) 0.23901(18) 0.0875(14) Uani d . 1 . .
H H11D 0.0355 0.2731 0.2318 0.105 Uiso calc R 1 . .
C C115 -0.0632(2) 0.22693(17) 0.25242(19) 0.1044(17) Uani d . 1 . .
H H11E -0.0414 0.1825 0.2538 0.125 Uiso calc R 1 . .
C C116 -0.1392(2) 0.23703(16) 0.26362(18) 0.0853(15) Uani d . 1 . .
H H11F -0.1704 0.2000 0.2725 0.102 Uiso calc R 1 . .
C C117 -0.1703(2) 0.30293(16) 0.26176(17) 0.0840(14) Uani d . 1 . .
H H11G -0.2227 0.3108 0.2699 0.101 Uiso calc R 1 . .
C C118 -0.1237(2) 0.35738(15) 0.24780(16) 0.0652(12) Uani d . 1 . .
H H11H -0.1455 0.4018 0.2465 0.078 Uiso calc R 1 . .
C C201 0.34954(19) 0.44201(15) 0.50661(15) 0.0538(11) Uani d . 1 . .
C C202 0.39821(18) 0.40313(15) 0.47389(17) 0.0627(13) Uani d . 1 . .
H H20E 0.3698 0.3802 0.4265 0.075 Uiso calc R 1 . .
C C203 0.4888(2) 0.39844(17) 0.51154(18) 0.0853(16) Uani d . 1 . .
H H20F 0.5208 0.3711 0.4898 0.102 Uiso calc R 1 . .
C C204 0.5329(2) 0.43282(19) 0.57997(18) 0.0964(17) Uani d . 1 . .
H H20G 0.5942 0.4295 0.6048 0.116 Uiso calc R 1 . .
C C205 0.4844(2) 0.47214(19) 0.61093(19) 0.0981(17) Uani d . 1 . .
H H20D 0.5135 0.4960 0.6575 0.118 Uiso calc R 1 . .
C C206 0.3944(2) 0.47745(18) 0.57535(16) 0.0790(15) Uani d . 1 . .
H H20A 0.3631 0.5051 0.5975 0.095 Uiso calc R 1 . .
C C207 0.1921(2) 0.52024(15) 0.48663(15) 0.0567(12) Uani d . 1 . .
C C208 0.2164(2) 0.58233(16) 0.46320(19) 0.0945(15) Uani d . 1 . .
H H20B 0.2534 0.5819 0.4347 0.113 Uiso calc R 1 . .
C C209 0.1880(3) 0.6440(2) 0.4805(2) 0.1249(19) Uani d . 1 . .
H H20C 0.2043 0.6847 0.4629 0.150 Uiso calc R 1 . .
C C210 0.1354(3) 0.64572(18) 0.5238(2) 0.1132(19) Uani d . 1 . .
H H21A 0.1167 0.6875 0.5371 0.136 Uiso calc R 1 . .
C C211 0.1107(2) 0.58514(17) 0.54747(19) 0.0973(15) Uani d . 1 . .
H H21B 0.0736 0.5859 0.5758 0.117 Uiso calc R 1 . .
C C212 0.1398(2) 0.52266(17) 0.53001(16) 0.0704(13) Uani d . 1 . .
H H21C 0.1235 0.4821 0.5480 0.084 Uiso calc R 1 . .
C C213 0.19096(18) 0.37368(14) 0.50264(15) 0.0509(11) Uani d . 1 . .
C C214 0.11738(19) 0.33772(15) 0.45777(17) 0.0655(13) Uani d . 1 . .
H H21D 0.0894 0.3487 0.4048 0.079 Uiso calc R 1 . .
C C215 0.0833(2) 0.28525(16) 0.48909(18) 0.0841(15) Uani d . 1 . .
H H21E 0.0315 0.2626 0.4584 0.101 Uiso calc R 1 . .
C C216 0.1273(2) 0.26735(16) 0.56627(18) 0.0838(14) Uani d . 1 . .
H H21F 0.1068 0.2314 0.5884 0.101 Uiso calc R 1 . .
C C217 0.2027(2) 0.30337(16) 0.61092(17) 0.0752(14) Uani d . 1 . .
H H21G 0.2324 0.2912 0.6634 0.090 Uiso calc R 1 . .
C C218 0.23466(19) 0.35619(15) 0.58029(15) 0.0607(12) Uani d . 1 . .
H H21H 0.2852 0.3800 0.6114 0.073 Uiso calc R 1 . .
C C301 0.3497(2) 0.53937(15) 0.05832(16) 0.0585(12) Uani d . 1 . .
C C302 0.3280(2) 0.59806(16) 0.08938(19) 0.0826(15) Uani d . 1 . .
H H30A 0.3289 0.5980 0.1405 0.099 Uiso calc R 1 . .
C C303 0.3048(2) 0.65782(18) 0.0436(2) 0.0967(17) Uani d . 1 . .
H H30B 0.2923 0.6980 0.0650 0.116 Uiso calc R 1 . .
C C304 0.3003(2) 0.65737(18) -0.03249(18) 0.0871(16) Uani d . 1 . .
H H30C 0.2843 0.6970 -0.0630 0.105 Uiso calc R 1 . .
C C305 0.3194(2) 0.59866(17) -0.06341(18) 0.0798(15) Uani d . 1 . .
H H30D 0.3155 0.5980 -0.1154 0.096 Uiso calc R 1 . .
C C306 0.3448(2) 0.53976(16) -0.01771(16) 0.0646(13) Uani d . 1 . .
H H30E 0.3585 0.5001 -0.0392 0.077 Uiso calc R 1 . .
C C307 0.38065(19) 0.39381(15) 0.05913(16) 0.0542(12) Uani d . 1 . .
C C308 0.3072(2) 0.35043(15) 0.03950(16) 0.0695(13) Uani d . 1 . .
H H30F 0.2649 0.3570 0.0619 0.083 Uiso calc R 1 . .
C C309 0.2978(2) 0.29778(17) -0.01327(18) 0.0878(16) Uani d . 1 . .
H H30G 0.2479 0.2698 -0.0273 0.105 Uiso calc R 1 . .
C C310 0.3590(2) 0.28579(15) -0.04500(18) 0.0881(16) Uani d . 1 . .
H H31A 0.3517 0.2501 -0.0807 0.106 Uiso calc R 1 . .
C C311 0.4333(2) 0.32783(16) -0.02323(17) 0.0813(14) Uani d . 1 . .
H H31B 0.4768 0.3195 -0.0439 0.098 Uiso calc R 1 . .
C C312 0.4440(2) 0.38156(16) 0.02830(17) 0.0825(14) Uani d . 1 . .
H H31C 0.4940 0.4094 0.0421 0.099 Uiso calc R 1 . .
C C313 0.50559(19) 0.48006(15) 0.17267(15) 0.0552(11) Uani d . 1 . .
C C314 0.5493(2) 0.53755(16) 0.16275(16) 0.0694(14) Uani d . 1 . .
H H31D 0.5175 0.5716 0.1280 0.083 Uiso calc R 1 . .
C C315 0.6389(2) 0.54602(18) 0.20288(17) 0.0817(15) Uani d . 1 . .
H H31E 0.6663 0.5856 0.1946 0.098 Uiso calc R 1 . .
C C316 0.6876(2) 0.49874(16) 0.25364(17) 0.0793(15) Uani d . 1 . .
H H31F 0.7481 0.5056 0.2810 0.095 Uiso calc R 1 . .
C C317 0.6473(2) 0.44027(17) 0.26461(17) 0.0835(15) Uani d . 1 . .
H H31G 0.6809 0.4060 0.2978 0.100 Uiso calc R 1 . .
C C318 0.5564(2) 0.43179(17) 0.22653(17) 0.0737(14) Uani d . 1 . .
H H31H 0.5291 0.3932 0.2372 0.088 Uiso calc R 1 . .
O O11 0.6007(2) 0.26438(16) 0.28899(18) 0.1287(16) Uani d P 0.85 . .
C C11 0.5807(3) 0.2330(2) 0.2174(3) 0.132(2) Uani d P 0.85 . .
H H11I 0.6179 0.1928 0.2228 0.158 Uiso calc PR 0.85 . .
H H11J 0.5908 0.2643 0.1804 0.158 Uiso calc PR 0.85 . .
C C12 0.4917(3) 0.2138(3) 0.1907(3) 0.157(3) Uani d P 0.85 . .
H H12A 0.4571 0.2413 0.1454 0.188 Uiso calc PR 0.85 . .
H H12B 0.4851 0.1658 0.1754 0.188 Uiso calc PR 0.85 . .
C C13 0.4646(3) 0.2242(3) 0.2490(3) 0.155(3) Uani d P 0.85 . .
H H13A 0.4518 0.1805 0.2681 0.186 Uiso calc PR 0.85 . .
H H13B 0.4106 0.2513 0.2309 0.186 Uiso calc PR 0.85 . .
C C14 0.5310(3) 0.2589(2) 0.3100(2) 0.126(2) Uani d P 0.85 . .
H H14C 0.5104 0.3040 0.3177 0.151 Uiso calc PR 0.85 . .
H H14A 0.5468 0.2333 0.3588 0.151 Uiso calc PR 0.85 . .

loop_
_atom_site_aniso_label
_atom_site_aniso_U_11
_atom_site_aniso_U_22
_atom_site_aniso_U_33
_atom_site_aniso_U_12
_atom_site_aniso_U_13
_atom_site_aniso_U_23
Ag1 0.04831(14) 0.07159(17) 0.04870(12) 0.00071(14) 0.01794(10) -0.00254(13)
Ag2 0.05967(17) 0.1225(3) 0.06481(15) -0.00171(18) 0.03082(12) -0.00557(16)
Br1 0.0779(2) 0.0623(2) 0.07304(19) -0.0086(2) 0.03638(16) -0.00307(18)
Br2 0.0881(3) 0.0738(2) 0.0647(2) 0.0226(2) 0.03131(17) -0.00624(19)
P1 0.0470(5) 0.0608(6) 0.0481(4) -0.0007(5) 0.0180(4) -0.0051(4)
P2 0.0496(5) 0.0526(5) 0.0450(4) -0.0035(4) 0.0196(3) -0.0037(4)
P3 0.0593(5) 0.0730(6) 0.0632(5) -0.0054(5) 0.0318(4) -0.0106(5)
C101 0.0480(19) 0.057(2) 0.0455(16) 0.0037(16) 0.0154(14) -0.0045(15)
C102 0.084(3) 0.109(3) 0.0589(19) -0.021(2) 0.0313(17) -0.0320(19)
C103 0.074(3) 0.112(3) 0.058(2) -0.015(2) 0.0182(18) -0.026(2)
C104 0.085(2) 0.095(3) 0.0521(17) 0.014(2) 0.0371(15) -0.0034(18)
C105 0.070(2) 0.096(3) 0.0567(18) 0.025(2) 0.0261(15) 0.0230(19)
C106 0.0438(18) 0.079(2) 0.0479(16) 0.0015(18) 0.0166(14) 0.0018(17)
C107 0.0373(16) 0.060(2) 0.0452(15) -0.0012(15) 0.0218(12) 0.0043(15)
C108 0.072(2) 0.083(3) 0.0632(19) -0.004(2) 0.0303(16) 0.0070(19)
C109 0.081(2) 0.096(3) 0.078(2) 0.031(2) 0.0355(17) 0.022(2)
C110 0.070(2) 0.062(2) 0.110(2) 0.0080(19) 0.0527(16) -0.0022(19)
C111 0.065(2) 0.068(2) 0.088(2) -0.0039(19) 0.0236(18) -0.0306(19)
C112 0.060(2) 0.075(2) 0.0500(18) 0.003(2) 0.0098(16) -0.0131(18)
C113 0.0396(18) 0.061(2) 0.0521(17) -0.0003(16) 0.0147(13) -0.0077(16)
C114 0.082(2) 0.066(2) 0.139(2) 0.017(2) 0.0688(17) 0.005(2)
C115 0.128(3) 0.047(2) 0.167(3) 0.006(2) 0.089(2) 0.008(2)
C116 0.099(3) 0.061(2) 0.104(2) -0.023(2) 0.0473(19) -0.010(2)
C117 0.083(2) 0.079(3) 0.111(2) -0.005(2) 0.0613(16) 0.010(2)
C118 0.075(2) 0.047(2) 0.084(2) 0.0006(18) 0.0425(15) 0.0128(17)
C201 0.0556(18) 0.054(2) 0.0568(16) -0.0097(16) 0.0271(13) 0.0001(16)
C202 0.0341(19) 0.075(2) 0.073(2) -0.0039(17) 0.0140(15) -0.0096(18)
C203 0.059(2) 0.108(3) 0.086(2) 0.006(2) 0.0237(19) 0.007(2)
C204 0.054(3) 0.150(4) 0.067(2) 0.006(3) 0.0009(19) 0.023(2)
C205 0.070(3) 0.140(3) 0.075(2) -0.037(3) 0.018(2) -0.026(2)
C206 0.061(2) 0.121(3) 0.0543(19) -0.024(2) 0.0203(16) -0.026(2)
C207 0.064(2) 0.055(2) 0.0489(17) -0.0067(17) 0.0195(15) -0.0026(16)
C208 0.120(3) 0.062(2) 0.131(2) -0.012(2) 0.0817(18) -0.022(2)
C209 0.175(4) 0.076(3) 0.154(3) -0.017(3) 0.098(2) -0.021(2)
C210 0.134(3) 0.067(3) 0.146(3) 0.012(2) 0.060(2) -0.033(2)
C211 0.102(3) 0.088(3) 0.121(2) 0.022(2) 0.0646(18) -0.022(2)
C212 0.079(2) 0.069(2) 0.0730(19) 0.011(2) 0.0386(16) 0.0043(18)
C213 0.0508(18) 0.051(2) 0.0545(17) 0.0040(16) 0.0242(13) 0.0006(15)
C214 0.055(2) 0.070(2) 0.0660(19) -0.0041(19) 0.0163(16) 0.0121(18)
C215 0.071(2) 0.056(2) 0.130(3) -0.010(2) 0.0440(19) 0.009(2)
C216 0.095(2) 0.067(2) 0.120(2) 0.0102(19) 0.0753(16) 0.0272(19)
C217 0.083(2) 0.070(2) 0.074(2) 0.018(2) 0.0315(17) 0.0097(19)
C218 0.054(2) 0.062(2) 0.0650(19) -0.0105(18) 0.0212(15) 0.0061(17)
C301 0.0513(19) 0.065(2) 0.0597(17) -0.0014(17) 0.0214(14) -0.0147(17)
C302 0.074(3) 0.091(3) 0.080(2) 0.009(2) 0.0258(18) -0.005(2)
C303 0.085(3) 0.079(3) 0.118(3) 0.011(2) 0.027(2) -0.033(2)
C304 0.087(3) 0.080(3) 0.089(2) 0.010(2) 0.026(2) 0.003(2)
C305 0.066(2) 0.094(3) 0.079(2) -0.001(2) 0.0267(18) 0.005(2)
C306 0.064(2) 0.068(2) 0.0592(18) -0.0032(19) 0.0195(16) -0.0171(17)
C307 0.0476(19) 0.053(2) 0.0595(18) -0.0010(17) 0.0171(15) -0.0005(16)
C308 0.079(2) 0.065(2) 0.0651(19) -0.012(2) 0.0278(17) -0.0027(18)
C309 0.097(3) 0.074(3) 0.080(2) -0.023(2) 0.018(2) -0.003(2)
C310 0.152(3) 0.037(2) 0.079(2) -0.016(2) 0.047(2) -0.0093(18)
C311 0.123(3) 0.064(2) 0.0759(19) 0.002(2) 0.0590(17) -0.0107(18)
C312 0.095(2) 0.077(2) 0.095(2) -0.021(2) 0.0578(17) -0.0362(19)
C313 0.0551(19) 0.064(2) 0.0494(16) 0.0007(17) 0.0229(14) -0.0165(16)
C314 0.061(2) 0.069(2) 0.074(2) -0.0044(19) 0.0199(17) 0.0019(19)
C315 0.058(2) 0.103(3) 0.083(2) -0.013(2) 0.0250(18) -0.007(2)
C316 0.055(2) 0.097(3) 0.078(2) 0.002(2) 0.0154(18) -0.031(2)
C317 0.081(3) 0.084(3) 0.071(2) 0.028(2) 0.0124(19) -0.003(2)
C318 0.073(2) 0.072(2) 0.078(2) -0.001(2) 0.0311(17) -0.011(2)
O11 0.118(3) 0.128(3) 0.129(2) -0.019(2) 0.033(2) 0.021(2)
C11 0.116(3) 0.134(5) 0.177(4) 0.002(3) 0.093(3) 0.020(3)
C12 0.130(5) 0.173(5) 0.150(4) 0.014(4) 0.031(4) -0.054(4)
C13 0.072(4) 0.142(5) 0.247(6) 0.009(4) 0.056(4) 0.011(5)
C14 0.167(5) 0.124(4) 0.090(3) 0.049(4) 0.051(3) 0.051(3)

loop_
_atom_type_symbol
_atom_type_description
_atom_type_scat_dispersion_real
_atom_type_scat_dispersion_imag
_atom_type_scat_source
C C 0.0033 0.0016 'International Tables Vol C Tables 4.2.6.8 and 6.1.1.4'
H H 0.0000 0.0000 'International Tables Vol C Tables 4.2.6.8 and 6.1.1.4'
Ag Ag -0.8971 1.1015 'International Tables Vol C Tables 4.2.6.8 and 6.1.1.4'
Br Br -0.2901 2.4595 'International Tables Vol C Tables 4.2.6.8 and 6.1.1.4'
O O 0.0106 0.0060 'International Tables Vol C Tables 4.2.6.8 and 6.1.1.4'
P P 0.1023 0.0942 'International Tables Vol C Tables 4.2.6.8 and 6.1.1.4'

loop_
_geom_angle_atom_site_label_1
_geom_angle_atom_site_label_2
_geom_angle_atom_site_label_3
_geom_angle_site_symmetry_1
_geom_angle_site_symmetry_3
_geom_angle
_geom_angle_publ_flag
P2 Ag1 P1 . . 129.31(3) ?
P2 Ag1 Br2 . . 111.52(2) ?
P1 Ag1 Br2 . . 105.57(2) ?
P2 Ag1 Br1 . . 104.39(2) ?
P1 Ag1 Br1 . . 103.72(2) ?
Br2 Ag1 Br1 . . 97.398(16) ?
P3 Ag2 Br2 . . 129.08(3) ?
P3 Ag2 Br1 . . 123.75(3) ?
Br2 Ag2 Br1 . . 106.740(18) ?
Ag2 Br1 Ag1 . . 76.985(14) ?
Ag2 Br2 Ag1 . . 78.701(15) ?
C113 P1 C101 . . 103.10(13) ?
C113 P1 C107 . . 104.27(14) ?
C101 P1 C107 . . 105.40(12) ?
C113 P1 Ag1 . . 117.50(8) ?
C101 P1 Ag1 . . 115.31(10) ?
C107 P1 Ag1 . . 110.02(8) ?
C207 P2 C201 . . 104.85(13) ?
C207 P2 C213 . . 104.01(15) ?
C201 P2 C213 . . 104.27(13) ?
C207 P2 Ag1 . . 112.33(9) ?
C201 P2 Ag1 . . 117.70(10) ?
C213 P2 Ag1 . . 112.43(9) ?
C313 P3 C307 . . 103.33(14) ?
C313 P3 C301 . . 103.47(14) ?
C307 P3 C301 . . 104.29(13) ?
C313 P3 Ag2 . . 114.64(10) ?
C307 P3 Ag2 . . 115.10(11) ?
C301 P3 Ag2 . . 114.55(12) ?
C106 C101 C102 . . 118.3(3) ?
C106 C101 P1 . . 117.83(19) ?
C102 C101 P1 . . 123.8(3) ?
C101 C102 C103 . . 119.6(3) ?
C101 C102 H10A . . 120.2 ?
C103 C102 H10A . . 120.2 ?
C104 C103 C102 . . 120.5(3) ?
C104 C103 H10B . . 119.8 ?
C102 C103 H10B . . 119.8 ?
C105 C104 C103 . . 120.5(3) ?
C105 C104 H10G . . 119.8 ?
C103 C104 H10G . . 119.8 ?
C104 C105 C106 . . 119.5(3) ?
C104 C105 H10F . . 120.3 ?
C106 C105 H10F . . 120.3 ?
C105 C106 C101 . . 121.7(3) ?
C105 C106 H10C . . 119.2 ?
C101 C106 H10C . . 119.2 ?
C112 C107 C108 . . 118.3(3) ?
C112 C107 P1 . . 118.66(19) ?
C108 C107 P1 . . 123.1(2) ?
C109 C108 C107 . . 120.3(3) ?
C109 C108 H10D . . 119.9 ?
C107 C108 H10D . . 119.9 ?
C110 C109 C108 . . 120.0(3) ?
C110 C109 H10E . . 120.0 ?
C108 C109 H10E . . 120.0 ?
C111 C110 C109 . . 120.2(3) ?
C111 C110 H11A . . 119.9 ?
C109 C110 H11A . . 119.9 ?
C110 C111 C112 . . 120.0(3) ?
C110 C111 H11B . . 120.0 ?
C112 C111 H11B . . 120.0 ?
C107 C112 C111 . . 121.3(2) ?
C107 C112 H11C . . 119.4 ?
C111 C112 H11C . . 119.4 ?
C118 C113 C114 . . 117.1(3) ?
C118 C113 P1 . . 123.0(2) ?
C114 C113 P1 . . 119.8(3) ?
C115 C114 C113 . . 121.8(3) ?
C115 C114 H11D . . 119.1 ?
C113 C114 H11D . . 119.1 ?
C116 C115 C114 . . 120.6(3) ?
C116 C115 H11E . . 119.7 ?
C114 C115 H11E . . 119.7 ?
C115 C116 C117 . . 119.0(3) ?
C115 C116 H11F . . 120.5 ?
C117 C116 H11F . . 120.5 ?
C116 C117 C118 . . 120.0(3) ?
C116 C117 H11G . . 120.0 ?
C118 C117 H11G . . 120.0 ?
C113 C118 C117 . . 121.5(3) ?
C113 C118 H11H . . 119.3 ?
C117 C118 H11H . . 119.3 ?
C206 C201 C202 . . 118.4(3) ?
C206 C201 P2 . . 124.9(3) ?
C202 C201 P2 . . 116.67(19) ?
C203 C202 C201 . . 119.8(3) ?
C203 C202 H20E . . 120.1 ?
C201 C202 H20E . . 120.1 ?
C204 C203 C202 . . 121.6(3) ?
C204 C203 H20F . . 119.2 ?
C202 C203 H20F . . 119.2 ?
C205 C204 C203 . . 118.1(3) ?
C205 C204 H20G . . 121.0 ?
C203 C204 H20G . . 121.0 ?
C204 C205 C206 . . 121.7(3) ?
C204 C205 H20D . . 119.1 ?
C206 C205 H20D . . 119.1 ?
C205 C206 C201 . . 120.3(3) ?
C205 C206 H20A . . 119.9 ?
C201 C206 H20A . . 119.9 ?
C212 C207 C208 . . 117.5(3) ?
C212 C207 P2 . . 124.9(2) ?
C208 C207 P2 . . 117.7(3) ?
C209 C208 C207 . . 122.2(4) ?
C209 C208 H20B . . 118.9 ?
C207 C208 H20B . . 118.9 ?
C210 C209 C208 . . 119.7(4) ?
C210 C209 H20C . . 120.2 ?
C208 C209 H20C . . 120.2 ?
C209 C210 C211 . . 119.0(4) ?
C209 C210 H21A . . 120.5 ?
C211 C210 H21A . . 120.5 ?
C210 C211 C212 . . 121.3(4) ?
C210 C211 H21B . . 119.4 ?
C212 C211 H21B . . 119.4 ?
C207 C212 C211 . . 120.3(3) ?
C207 C212 H21C . . 119.8 ?
C211 C212 H21C . . 119.8 ?
C214 C213 C218 . . 119.6(3) ?
C214 C213 P2 . . 117.8(2) ?
C218 C213 P2 . . 122.5(2) ?
C213 C214 C215 . . 121.7(3) ?
C213 C214 H21D . . 119.2 ?
C215 C214 H21D . . 119.2 ?
C216 C215 C214 . . 118.7(3) ?
C216 C215 H21E . . 120.7 ?
C214 C215 H21E . . 120.7 ?
C215 C216 C217 . . 119.2(3) ?
C215 C216 H21F . . 120.4 ?
C217 C216 H21F . . 120.4 ?
C218 C217 C216 . . 121.9(3) ?
C218 C217 H21G . . 119.1 ?
C216 C217 H21G . . 119.1 ?
C217 C218 C213 . . 118.9(3) ?
C217 C218 H21H . . 120.6 ?
C213 C218 H21H . . 120.6 ?
C306 C301 C302 . . 119.3(3) ?
C306 C301 P3 . . 123.9(2) ?
C302 C301 P3 . . 116.8(2) ?
C301 C302 C303 . . 119.7(3) ?
C301 C302 H30A . . 120.2 ?
C303 C302 H30A . . 120.2 ?
C304 C303 C302 . . 120.3(3) ?
C304 C303 H30B . . 119.9 ?
C302 C303 H30B . . 119.9 ?
C305 C304 C303 . . 119.7(3) ?
C305 C304 H30C . . 120.2 ?
C303 C304 H30C . . 120.2 ?
C304 C305 C306 . . 120.3(3) ?
C304 C305 H30D . . 119.8 ?
C306 C305 H30D . . 119.8 ?
C301 C306 C305 . . 120.7(3) ?
C301 C306 H30E . . 119.6 ?
C305 C306 H30E . . 119.6 ?
C312 C307 C308 . . 119.4(3) ?
C312 C307 P3 . . 122.5(2) ?
C308 C307 P3 . . 118.0(3) ?
C309 C308 C307 . . 119.4(3) ?
C309 C308 H30F . . 120.3 ?
C307 C308 H30F . . 120.3 ?
C310 C309 C308 . . 121.7(3) ?
C310 C309 H30G . . 119.2 ?
C308 C309 H30G . . 119.2 ?
C309 C310 C311 . . 118.5(3) ?
C309 C310 H31A . . 120.8 ?
C311 C310 H31A . . 120.8 ?
C312 C311 C310 . . 121.2(4) ?
C312 C311 H31B . . 119.4 ?
C310 C311 H31B . . 119.4 ?
C307 C312 C311 . . 119.7(3) ?
C307 C312 H31C . . 120.2 ?
C311 C312 H31C . . 120.2 ?
C314 C313 C318 . . 116.4(3) ?
C314 C313 P3 . . 124.6(2) ?
C318 C313 P3 . . 118.9(2) ?
C315 C314 C313 . . 121.6(3) ?
C315 C314 H31D . . 119.2 ?
C313 C314 H31D . . 119.2 ?
C316 C315 C314 . . 121.6(3) ?
C316 C315 H31E . . 119.2 ?
C314 C315 H31E . . 119.2 ?
C315 C316 C317 . . 118.9(3) ?
C315 C316 H31F . . 120.5 ?
C317 C316 H31F . . 120.5 ?
C316 C317 C318 . . 120.3(3) ?
C316 C317 H31G . . 119.9 ?
C318 C317 H31G . . 119.9 ?
C317 C318 C313 . . 121.1(3) ?
C317 C318 H31H . . 119.5 ?
C313 C318 H31H . . 119.5 ?
C14 O11 C11 . . 108.5(3) ?
O11 C11 C12 . . 107.4(4) ?
O11 C11 H11I . . 110.2 ?
C12 C11 H11I . . 110.2 ?
O11 C11 H11J . . 110.2 ?
C12 C11 H11J . . 110.2 ?
H11I C11 H11J . . 108.5 ?
C13 C12 C11 . . 107.0(4) ?
C13 C12 H12A . . 110.3 ?
C11 C12 H12A . . 110.3 ?
C13 C12 H12B . . 110.3 ?
C11 C12 H12B . . 110.3 ?
H12A C12 H12B . . 108.6 ?
C12 C13 C14 . . 109.2(5) ?
C12 C13 H13A . . 109.8 ?
C14 C13 H13A . . 109.8 ?
C12 C13 H13B . . 109.8 ?
C14 C13 H13B . . 109.8 ?
H13A C13 H13B . . 108.3 ?
O11 C14 C13 . . 107.1(4) ?
O11 C14 H14C . . 110.3 ?
C13 C14 H14C . . 110.3 ?
O11 C14 H14A . . 110.3 ?
C13 C14 H14A . . 110.3 ?
H14C C14 H14A . . 108.6 ?

loop_
_geom_bond_atom_site_label_1
_geom_bond_atom_site_label_2
_geom_bond_site_symmetry_2
_geom_bond_distance
_geom_bond_publ_flag
Ag1 P2 . 2.4423(8) ?
Ag1 P1 . 2.4530(8) ?
Ag1 Br2 . 2.7487(5) ?
Ag1 Br1 . 2.8374(5) ?
Ag2 P3 . 2.3968(11) ?
Ag2 Br2 . 2.6112(5) ?
Ag2 Br1 . 2.6186(5) ?
P1 C113 . 1.826(3) ?
P1 C101 . 1.831(3) ?
P1 C107 . 1.833(3) ?
P2 C207 . 1.815(3) ?
P2 C201 . 1.818(3) ?
P2 C213 . 1.824(3) ?
P3 C313 . 1.814(3) ?
P3 C307 . 1.816(3) ?
P3 C301 . 1.826(3) ?
C101 C106 . 1.378(4) ?
C101 C102 . 1.383(4) ?
C102 C103 . 1.393(4) ?
C102 H10A . 0.9300 ?
C103 C104 . 1.361(5) ?
C103 H10B . 0.9300 ?
C104 C105 . 1.360(4) ?
C104 H10G . 0.9300 ?
C105 C106 . 1.374(4) ?
C105 H10F . 0.9300 ?
C106 H10C . 0.9300 ?
C107 C112 . 1.374(4) ?
C107 C108 . 1.387(3) ?
C108 C109 . 1.377(5) ?
C108 H10D . 0.9300 ?
C109 C110 . 1.376(4) ?
C109 H10E . 0.9300 ?
C110 C111 . 1.353(4) ?
C110 H11A . 0.9300 ?
C111 C112 . 1.375(4) ?
C111 H11B . 0.9300 ?
C112 H11C . 0.9300 ?
C113 C118 . 1.354(5) ?
C113 C114 . 1.372(4) ?
C114 C115 . 1.368(5) ?
C114 H11D . 0.9300 ?
C115 C116 . 1.338(5) ?
C115 H11E . 0.9300 ?
C116 C117 . 1.374(4) ?
C116 H11F . 0.9300 ?
C117 C118 . 1.380(5) ?
C117 H11G . 0.9300 ?
C118 H11H . 0.9300 ?
C201 C206 . 1.381(4) ?
C201 C202 . 1.382(4) ?
C202 C203 . 1.375(4) ?
C202 H20E . 0.9300 ?
C203 C204 . 1.364(4) ?
C203 H20F . 0.9300 ?
C204 C205 . 1.363(5) ?
C204 H20G . 0.9300 ?
C205 C206 . 1.365(5) ?
C205 H20D . 0.9300 ?
C206 H20A . 0.9300 ?
C207 C212 . 1.364(5) ?
C207 C208 . 1.388(4) ?
C208 C209 . 1.366(5) ?
C208 H20B . 0.9300 ?
C209 C210 . 1.365(6) ?
C209 H20C . 0.9300 ?
C210 C211 . 1.367(5) ?
C210 H21A . 0.9300 ?
C211 C212 . 1.384(5) ?
C211 H21B . 0.9300 ?
C212 H21C . 0.9300 ?
C213 C214 . 1.364(4) ?
C213 C218 . 1.374(3) ?
C214 C215 . 1.383(5) ?
C214 H21D . 0.9300 ?
C215 C216 . 1.369(4) ?
C215 H21E . 0.9300 ?
C216 C217 . 1.382(4) ?
C216 H21F . 0.9300 ?
C217 C218 . 1.363(4) ?
C217 H21G . 0.9300 ?
C218 H21H . 0.9300 ?
C301 C306 . 1.364(4) ?
C301 C302 . 1.378(4) ?
C302 C303 . 1.400(5) ?
C302 H30A . 0.9300 ?
C303 C304 . 1.368(5) ?
C303 H30B . 0.9300 ?
C304 C305 . 1.361(5) ?
C304 H30C . 0.9300 ?
C305 C306 . 1.388(4) ?
C305 H30D . 0.9300 ?
C306 H30E . 0.9300 ?
C307 C312 . 1.366(5) ?
C307 C308 . 1.394(4) ?
C308 C309 . 1.377(4) ?
C308 H30F . 0.9300 ?
C309 C310 . 1.346(6) ?
C309 H30G . 0.9300 ?
C310 C311 . 1.387(5) ?
C310 H31A . 0.9300 ?
C311 C312 . 1.375(4) ?
C311 H31B . 0.9300 ?
C312 H31C . 0.9300 ?
C313 C314 . 1.373(4) ?
C313 C318 . 1.389(4) ?
C314 C315 . 1.373(4) ?
C314 H31D . 0.9300 ?
C315 C316 . 1.337(4) ?
C315 H31E . 0.9300 ?
C316 C317 . 1.365(5) ?
C316 H31F . 0.9300 ?
C317 C318 . 1.387(4) ?
C317 H31G . 0.9300 ?
C318 H31H . 0.9300 ?
O11 C14 . 1.328(6) ?
O11 C11 . 1.371(5) ?
C11 C12 . 1.392(7) ?
C11 H11I . 0.9700 ?
C11 H11J . 0.9700 ?
C12 C13 . 1.314(8) ?
C12 H12A . 0.9700 ?
C12 H12B . 0.9700 ?
C13 C14 . 1.402(6) ?
C13 H13A . 0.9700 ?
C13 H13B . 0.9700 ?
C14 H14C . 0.9700 ?
C14 H14A . 0.9700 ?

loop_
_geom_torsion_atom_site_label_1
_geom_torsion_atom_site_label_2
_geom_torsion_atom_site_label_3
_geom_torsion_atom_site_label_4
_geom_torsion_site_symmetry_1
_geom_torsion_site_symmetry_2
_geom_torsion_site_symmetry_3
_geom_torsion_site_symmetry_4
_geom_torsion
_geom_torsion_publ_flag
P3 Ag2 Br1 Ag1 . . . . 169.76(3) ?
Br2 Ag2 Br1 Ag1 . . . . -3.346(12) ?
P2 Ag1 Br1 Ag2 . . . . 117.60(2) ?
P1 Ag1 Br1 Ag2 . . . . -105.01(3) ?
Br2 Ag1 Br1 Ag2 . . . . 3.069(11) ?
P3 Ag2 Br2 Ag1 . . . . -169.18(3) ?
Br1 Ag2 Br2 Ag1 . . . . 3.432(12) ?
P2 Ag1 Br2 Ag2 . . . . -111.76(3) ?
P1 Ag1 Br2 Ag2 . . . . 103.47(3) ?
Br1 Ag1 Br2 Ag2 . . . . -3.058(11) ?
P2 Ag1 P1 C113 . . . . -55.84(13) ?
Br2 Ag1 P1 C113 . . . . 80.24(12) ?
Br1 Ag1 P1 C113 . . . . -177.89(12) ?
P2 Ag1 P1 C101 . . . . -177.78(10) ?
Br2 Ag1 P1 C101 . . . . -41.69(11) ?
Br1 Ag1 P1 C101 . . . . 60.17(11) ?
P2 Ag1 P1 C107 . . . . 63.21(11) ?
Br2 Ag1 P1 C107 . . . . -160.71(10) ?
Br1 Ag1 P1 C107 . . . . -58.84(10) ?
P1 Ag1 P2 C207 . . . . -63.49(13) ?
Br2 Ag1 P2 C207 . . . . 162.41(12) ?
Br1 Ag1 P2 C207 . . . . 58.29(12) ?
P1 Ag1 P2 C201 . . . . 174.61(11) ?
Br2 Ag1 P2 C201 . . . . 40.51(11) ?
Br1 Ag1 P2 C201 . . . . -63.61(11) ?
P1 Ag1 P2 C213 . . . . 53.42(12) ?
Br2 Ag1 P2 C213 . . . . -80.67(11) ?
Br1 Ag1 P2 C213 . . . . 175.20(11) ?
Br2 Ag2 P3 C313 . . . . -95.32(11) ?
Br1 Ag2 P3 C313 . . . . 93.20(11) ?
Br2 Ag2 P3 C307 . . . . 24.36(10) ?
Br1 Ag2 P3 C307 . . . . -147.13(10) ?
Br2 Ag2 P3 C301 . . . . 145.26(10) ?
Br1 Ag2 P3 C301 . . . . -26.22(11) ?
C113 P1 C101 C106 . . . . -154.1(2) ?
C107 P1 C101 C106 . . . . 96.8(2) ?
Ag1 P1 C101 C106 . . . . -24.7(3) ?
C113 P1 C101 C102 . . . . 23.6(3) ?
C107 P1 C101 C102 . . . . -85.4(3) ?
Ag1 P1 C101 C102 . . . . 153.0(2) ?
C106 C101 C102 C103 . . . . -2.7(5) ?
P1 C101 C102 C103 . . . . 179.5(2) ?
C101 C102 C103 C104 . . . . 2.0(5) ?
C102 C103 C104 C105 . . . . -0.2(5) ?
C103 C104 C105 C106 . . . . -1.0(5) ?
C104 C105 C106 C101 . . . . 0.2(5) ?
C102 C101 C106 C105 . . . . 1.6(4) ?
P1 C101 C106 C105 . . . . 179.5(2) ?
C113 P1 C107 C112 . . . . 96.1(3) ?
C101 P1 C107 C112 . . . . -155.7(3) ?
Ag1 P1 C107 C112 . . . . -30.8(3) ?
C113 P1 C107 C108 . . . . -85.0(3) ?
C101 P1 C107 C108 . . . . 23.2(3) ?
Ag1 P1 C107 C108 . . . . 148.1(2) ?
C112 C107 C108 C109 . . . . -0.3(5) ?
P1 C107 C108 C109 . . . . -179.2(3) ?
C107 C108 C109 C110 . . . . -0.1(5) ?
C108 C109 C110 C111 . . . . -0.3(5) ?
C109 C110 C111 C112 . . . . 1.2(5) ?
C108 C107 C112 C111 . . . . 1.1(5) ?
P1 C107 C112 C111 . . . . -179.9(3) ?
C110 C111 C112 C107 . . . . -1.6(5) ?
C101 P1 C113 C118 . . . . -110.7(2) ?
C107 P1 C113 C118 . . . . -0.8(2) ?
Ag1 P1 C113 C118 . . . . 121.3(2) ?
C101 P1 C113 C114 . . . . 71.3(2) ?
C107 P1 C113 C114 . . . . -178.8(2) ?
Ag1 P1 C113 C114 . . . . -56.8(3) ?
C118 C113 C114 C115 . . . . 0.8(4) ?
P1 C113 C114 C115 . . . . 179.0(2) ?
C113 C114 C115 C116 . . . . -0.5(5) ?
C114 C115 C116 C117 . . . . -0.3(5) ?
C115 C116 C117 C118 . . . . 0.6(4) ?
C114 C113 C118 C117 . . . . -0.5(4) ?
P1 C113 C118 C117 . . . . -178.6(2) ?
C116 C117 C118 C113 . . . . -0.2(4) ?
C207 P2 C201 C206 . . . . 22.9(3) ?
C213 P2 C201 C206 . . . . -86.1(3) ?
Ag1 P2 C201 C206 . . . . 148.6(2) ?
C207 P2 C201 C202 . . . . -157.5(2) ?
C213 P2 C201 C202 . . . . 93.5(3) ?
Ag1 P2 C201 C202 . . . . -31.8(3) ?
C206 C201 C202 C203 . . . . 2.5(5) ?
P2 C201 C202 C203 . . . . -177.2(3) ?
C201 C202 C203 C204 . . . . -1.7(5) ?
C202 C203 C204 C205 . . . . 0.4(6) ?
C203 C204 C205 C206 . . . . 0.1(6) ?
C204 C205 C206 C201 . . . . 0.7(6) ?
C202 C201 C206 C205 . . . . -2.0(5) ?
P2 C201 C206 C205 . . . . 177.7(3) ?
C201 P2 C207 C212 . . . . -114.6(2) ?
C213 P2 C207 C212 . . . . -5.4(3) ?
Ag1 P2 C207 C212 . . . . 116.4(2) ?
C201 P2 C207 C208 . . . . 67.2(2) ?
C213 P2 C207 C208 . . . . 176.4(2) ?
Ag1 P2 C207 C208 . . . . -61.8(2) ?
C212 C207 C208 C209 . . . . -1.6(4) ?
P2 C207 C208 C209 . . . . 176.7(2) ?
C207 C208 C209 C210 . . . . 1.5(5) ?
C208 C209 C210 C211 . . . . -1.5(5) ?
C209 C210 C211 C212 . . . . 1.7(5) ?
C208 C207 C212 C211 . . . . 1.7(4) ?
P2 C207 C212 C211 . . . . -176.5(2) ?
C210 C211 C212 C207 . . . . -1.8(4) ?
C207 P2 C213 C214 . . . . 102.5(3) ?
C201 P2 C213 C214 . . . . -147.8(3) ?
Ag1 P2 C213 C214 . . . . -19.2(3) ?
C207 P2 C213 C218 . . . . -79.7(3) ?
C201 P2 C213 C218 . . . . 29.9(3) ?
Ag1 P2 C213 C218 . . . . 158.5(2) ?
C218 C213 C214 C215 . . . . 2.3(5) ?
P2 C213 C214 C215 . . . . -179.9(3) ?
C213 C214 C215 C216 . . . . -3.0(5) ?
C214 C215 C216 C217 . . . . 1.8(5) ?
C215 C216 C217 C218 . . . . -0.2(5) ?
C216 C217 C218 C213 . . . . -0.4(5) ?
C214 C213 C218 C217 . . . . -0.6(5) ?
P2 C213 C218 C217 . . . . -178.3(3) ?
C313 P3 C301 C306 . . . . 91.1(3) ?
C307 P3 C301 C306 . . . . -16.7(3) ?
Ag2 P3 C301 C306 . . . . -143.4(2) ?
C313 P3 C301 C302 . . . . -86.9(3) ?
C307 P3 C301 C302 . . . . 165.3(3) ?
Ag2 P3 C301 C302 . . . . 38.6(3) ?
C306 C301 C302 C303 . . . . -2.5(5) ?
P3 C301 C302 C303 . . . . 175.6(3) ?
C301 C302 C303 C304 . . . . 2.4(5) ?
C302 C303 C304 C305 . . . . -0.6(5) ?
C303 C304 C305 C306 . . . . -1.1(5) ?
C302 C301 C306 C305 . . . . 0.8(5) ?
P3 C301 C306 C305 . . . . -177.1(2) ?
C304 C305 C306 C301 . . . . 1.0(5) ?
C313 P3 C307 C312 . . . . -28.7(3) ?
C301 P3 C307 C312 . . . . 79.2(3) ?
Ag2 P3 C307 C312 . . . . -154.4(2) ?
C313 P3 C307 C308 . . . . 152.2(2) ?
C301 P3 C307 C308 . . . . -99.9(2) ?
Ag2 P3 C307 C308 . . . . 26.5(2) ?
C312 C307 C308 C309 . . . . -2.8(4) ?
P3 C307 C308 C309 . . . . 176.3(2) ?
C307 C308 C309 C310 . . . . 1.8(5) ?
C308 C309 C310 C311 . . . . 0.2(5) ?
C309 C310 C311 C312 . . . . -1.3(4) ?
C308 C307 C312 C311 . . . . 1.7(4) ?
P3 C307 C312 C311 . . . . -177.4(2) ?
C310 C311 C312 C307 . . . . 0.3(4) ?
C307 P3 C313 C314 . . . . 113.2(3) ?
C301 P3 C313 C314 . . . . 4.7(3) ?
Ag2 P3 C313 C314 . . . . -120.7(3) ?
C307 P3 C313 C318 . . . . -69.9(3) ?
C301 P3 C313 C318 . . . . -178.4(3) ?
Ag2 P3 C313 C318 . . . . 56.1(3) ?
C318 C313 C314 C315 . . . . 1.2(5) ?
P3 C313 C314 C315 . . . . 178.2(3) ?
C313 C314 C315 C316 . . . . -0.2(5) ?
C314 C315 C316 C317 . . . . 1.1(5) ?
C315 C316 C317 C318 . . . . -3.1(5) ?
C316 C317 C318 C313 . . . . 4.3(5) ?
C314 C313 C318 C317 . . . . -3.3(5) ?
P3 C313 C318 C317 . . . . 179.6(3) ?
C14 O11 C11 C12 . . . . 6.2(5) ?
O11 C11 C12 C13 . . . . -8.9(6) ?
C11 C12 C13 C14 . . . . 8.2(6) ?
C11 O11 C14 C13 . . . . -1.3(5) ?
C12 C13 C14 O11 . . . . -4.5(6) ?
